data_1008900
loop_
_publ_author_name
'Baldinozzi, G'
'Grebille, D'
'Sciau, Ph'
'Kiat, J-M'
'Moret, J'
'Berar, J-F'

_publ_section_title
;
Rietveld refinement of the incommensurate structure of the elpasolite
(ordered perovskite) Pb2 Mg Te O6
;
_journal_coden_ASTM JCOMEL
_journal_name_full 'Journal of Physics: Condensed Matter'
_journal_page_first 6461
_journal_page_last 6472
_journal_paper_doi 10.1088/0953-8984/10/29/006
_journal_volume 10
_journal_year 1998
_chemical_compound_source synthetic
_chemical_formula_structural 'Pb2 (Mg Te O6)'
_chemical_formula_sum 'Mg O6 Pb2 Te'
_chemical_name_mineral Elpasolite
_chemical_name_systematic 'Dilead magnesiotellurate(VI)'
_space_group_IT_number 148
_symmetry_cell_setting trigonal
_symmetry_space_group_name_Hall '-P 3*'
_symmetry_space_group_name_H-M 'R -3 :R'
_cell_angle_alpha 59.923(4)
_cell_angle_beta 59.923(4)
_cell_angle_gamma 59.923(4)
_cell_formula_units_Z 1
_cell_length_a 5.6447(5)
_cell_length_b 5.6447(5)
_cell_length_c 5.6447(5)
_cell_volume 127.0
_refine_ls_R_factor_all 0.024
_cod_original_sg_symbol_H-M 'R -3 R'
_cod_database_code 1008900

loop_
_symmetry_equiv_pos_as_xyz
x,y,z
y,z,x
z,x,y
-x,-y,-z
-y,-z,-x
-z,-x,-y

loop_
_atom_site_label
_atom_site_type_symbol
_atom_site_symmetry_multiplicity
_atom_site_Wyckoff_symbol
_atom_site_fract_x
_atom_site_fract_y
_atom_site_fract_z
_atom_site_occupancy
_atom_site_attached_hydrogens
_atom_site_calc_flag
O1 O2- 6 f 0.2408(6) 0.7384(5) 0.7559(6) 1. 0 d
Pb1 Pb2+ 6 f 0.248(4) 0.224(4) 0.274(2) 0.3333 0 d
Te1 Te6+ 1 b 0.5 0.5 0.5 1. 0 d
Mg1 Mg2+ 1 a 0. 0. 0. 1. 0 d

loop_
_atom_type_symbol
_atom_type_oxidation_number
O2- -2.000
Pb2+ 2.000
Te6+ 6.000
Mg2+ 2.000
